data_7249700
loop_
_publ_author_name
'Xue, Zhen-Dong'
'Zhang, Yi'
'Zhu, Hao-Yu'
'Shao, Juan-Juan'
'Gao, Qiang'
'Wang, Fang-Ming'

_publ_section_title
;
 Realizing cuprous iodide hybrid materials with long luminescence
 lifetimes and high internal quantum yields by aggregation-induced
 emission
;
_journal_name_full CrystEngComm
_journal_paper_doi 10.1039/D4CE00898G
_journal_year 2025
_chemical_formula_moiety 'C40 H36 Cu I N2 P2'
_chemical_formula_sum 'C40 H36 Cu I N2 P2'
_chemical_formula_weight 797.09
_space_group_crystal_system monoclinic
_space_group_IT_number 14
_space_group_name_Hall '-P 2yn'
_space_group_name_H-M_alt 'P 1 21/n 1'
_atom_sites_solution_hydrogens geom
_atom_sites_solution_primary direct
_audit_creation_date 2023-03-16
_audit_creation_method
;
Olex2 1.2
(compiled 2017.03.28 svn.r3405 for OlexSys, GUI svn.r5337)
;
_audit_update_record
;
2024-04-22 deposited with the CCDC.	2024-12-16 downloaded from the CCDC.
;
_cell_angle_alpha 90
_cell_angle_beta 102.349(2)
_cell_angle_gamma 90
_cell_formula_units_Z 4
_cell_length_a 13.6749(5)
_cell_length_b 12.6744(5)
_cell_length_c 21.4637(8)
_cell_measurement_reflns_used 4542
_cell_measurement_temperature 296(2)
_cell_measurement_theta_max 21.85
_cell_measurement_theta_min 2.28
_cell_volume 3634.0(2)
_computing_cell_refinement 'SAINT V8.18C (?, 2016)'
_computing_data_reduction 'SAINT V8.18C (?, 2016)'
_computing_molecular_graphics 'Olex2 (Dolomanov et al., 2009)'
_computing_publication_material 'Olex2 (Dolomanov et al., 2009)'
_computing_structure_refinement 'ShelXL (Sheldrick, 2015)'
_computing_structure_solution 'SIR2004 (Burla et al., 2007)'
_diffrn_ambient_temperature 296.15
_diffrn_measured_fraction_theta_full 0.999
_diffrn_measured_fraction_theta_max 0.998
_diffrn_measurement_device_type 'Bruker APEX-II CCD'
_diffrn_measurement_method '\f and \w scans'
_diffrn_radiation_monochromator graphite
_diffrn_radiation_type MoK\a
_diffrn_radiation_wavelength 0.71073
_diffrn_reflns_av_R_equivalents 0.0648
_diffrn_reflns_av_unetI/netI 0.0642
_diffrn_reflns_Laue_measured_fraction_full 0.999
_diffrn_reflns_Laue_measured_fraction_max 0.998
_diffrn_reflns_limit_h_max 17
_diffrn_reflns_limit_h_min -15
_diffrn_reflns_limit_k_max 16
_diffrn_reflns_limit_k_min -14
_diffrn_reflns_limit_l_max 26
_diffrn_reflns_limit_l_min -27
_diffrn_reflns_number 27713
_diffrn_reflns_point_group_measured_fraction_full 0.999
_diffrn_reflns_point_group_measured_fraction_max 0.998
_diffrn_reflns_theta_full 25.242
_diffrn_reflns_theta_max 26.736
_diffrn_reflns_theta_min 2.546
_diffrn_standards_number 0
_exptl_absorpt_coefficient_mu 1.569
_exptl_absorpt_correction_type none
_exptl_crystal_colour colourless
_exptl_crystal_colour_primary colourless
_exptl_crystal_density_diffrn 1.457
_exptl_crystal_description block
_exptl_crystal_F_000 1608
_refine_diff_density_max 0.546
_refine_diff_density_min -0.494
_refine_diff_density_rms 0.086
_refine_ls_extinction_method none
_refine_ls_goodness_of_fit_ref 1.002
_refine_ls_hydrogen_treatment constr
_refine_ls_matrix_type full
_refine_ls_number_parameters 416
_refine_ls_number_reflns 7709
_refine_ls_number_restraints 691
_refine_ls_restrained_S_all 1.074
_refine_ls_R_factor_all 0.0851
_refine_ls_R_factor_gt 0.0426
_refine_ls_shift/su_max 0.002
_refine_ls_shift/su_mean 0.000
_refine_ls_structure_factor_coef Fsqd
_refine_ls_weighting_details 'w=1/[\s^2^(Fo^2^)+(0.0349P)^2^+1.8767P] where P=(Fo^2^+2Fc^2^)/3'
_refine_ls_weighting_scheme calc
_refine_ls_wR_factor_gt 0.0817
_refine_ls_wR_factor_ref 0.0961
_reflns_Friedel_coverage 0.000
_reflns_number_gt 4983
_reflns_number_total 7709
_reflns_threshold_expression 'I > 2\s(I)'
_cod_data_source_file d4ce00898g2.cif
_cod_data_source_block 1_CCDC2
_cod_database_code 7249700
_shelx_shelxl_version_number 2016/6
_shelx_space_group_comment
;
The symmetry employed for this shelxl refinement is uniquely defined
by the following loop, which should always be used as a source of
symmetry information in preference to the above space-group names.
They are only intended as comments.
;
_olex2_refinement_description
;
1. Fixed Uiso
 At 1.2 times of:
  All C(H) groups, All N(H) groups
 At 1.5 times of:
  All C(H,H,H) groups
2. Rigid bond restraints
 All non-hydrogen atoms
 with sigma for 1-2 distances of 0.005 and sigma for 1-3 distances of 0.01
3. Uiso/Uaniso restraints and constraints
All non-hydrogen atoms have similar U: within 2A with sigma of 0.005 and sigma
for terminal atoms of 0.01
All non-hydrogen atoms restrained to be isotropic: with sigma of 0.005 and
sigma for terminal atoms of 0.01
4.a Aromatic/amide H refined with riding coordinates:
 C1(H1), C7(H7), C8(H8), N10(H10), C11(H11), C12(H12), C14(H14), C17(H17),
 C18(H18), C19(H19), C20(H20), C21(H21), C23(H23), C25(H25), C27(H27), C28(H28),
  C29(H29), C30(H30), C31(H31), C33(H33), C34(H34), C35(H35), C36(H36),
 C37(H37), C38(H38), C40(H40), C41(H41), C42(H42), C43(H43), C44(H44), C45(H45),
  C49(H49), C50(H50)
4.b Idealised Me refined as rotating group:
 C47(H47A,H47B,H47C)
;
_olex2_submission_special_instructions 'No special instructions were received'

loop_
_space_group_symop_operation_xyz
'x, y, z'
'-x+1/2, y+1/2, -z+1/2'
'-x, -y, -z'
'x-1/2, -y-1/2, z-1/2'

loop_
_atom_site_label
_atom_site_type_symbol
_atom_site_fract_x
_atom_site_fract_y
_atom_site_fract_z
_atom_site_U_iso_or_equiv
_atom_site_adp_type
_atom_site_occupancy
_atom_site_site_symmetry_order
_atom_site_calc_flag
_atom_site_refinement_flags_posn
_atom_site_refinement_flags_adp
_atom_site_refinement_flags_occupancy
_atom_site_disorder_assembly
_atom_site_disorder_group
I1 I 0.30994(2) 0.98878(2) 0.11030(2) 0.04521(10) Uani 1 1 d . U . . .
Cu2 Cu 0.34377(4) 1.19676(4) 0.13455(2) 0.03832(14) Uani 1 1 d . U . . .
P3 P 0.50915(8) 1.20161(8) 0.18267(5) 0.0367(2) Uani 1 1 d . U . . .
P4 P 0.27762(8) 1.28398(8) 0.04131(5) 0.0378(3) Uani 1 1 d . U . . .
C1 C 0.5581(4) 1.5180(4) 0.1901(3) 0.0712(12) Uani 1 1 d . U . . .
H1 H 0.546566 1.573039 0.160758 0.085 Uiso 1 1 calc R . . . .
N2 N 0.2455(3) 1.2317(3) 0.19323(16) 0.0491(8) Uani 1 1 d . U . . .
C3 C 0.3320(3) 1.2542(3) -0.02676(19) 0.0419(8) Uani 1 1 d . U . . .
C4 C 0.5489(3) 1.3321(3) 0.2134(2) 0.0452(9) Uani 1 1 d . U . . .
C5 C 0.6063(3) 1.1697(3) 0.13880(18) 0.0381(8) Uani 1 1 d . U . . .
C7 C 0.6923(3) 1.2297(4) 0.1424(2) 0.0500(10) Uani 1 1 d . U . . .
H7 H 0.702957 1.288775 0.168661 0.060 Uiso 1 1 calc R . . . .
C8 C 0.0720(3) 1.3398(4) 0.0077(2) 0.0639(11) Uani 1 1 d . U . . .
H8 H 0.090911 1.407812 0.021522 0.077 Uiso 1 1 calc R . . . .
N10 N 0.1617(3) 1.3067(3) 0.25724(19) 0.0637(10) Uani 1 1 d . U . . .
H10 H 0.147632 1.347035 0.286334 0.076 Uiso 1 1 calc R . . . .
C11 C 0.5944(3) 1.0811(3) 0.10039(19) 0.0459(9) Uani 1 1 d . U . . .
H11 H 0.537929 1.039120 0.097802 0.055 Uiso 1 1 calc R . . . .
C12 C 0.4293(3) 1.2170(4) -0.0154(2) 0.0496(10) Uani 1 1 d . U . . .
H12 H 0.464889 1.209945 0.026427 0.060 Uiso 1 1 calc R . . . .
C13 C 0.2890(3) 1.4272(3) 0.0493(2) 0.0470(9) Uani 1 1 d . U . . .
C14 C 0.3121(4) 1.6417(4) 0.0720(3) 0.0743(12) Uani 1 1 d . U . . .
H14 H 0.319864 1.713830 0.079462 0.089 Uiso 1 1 calc R . . . .
C15 C 0.2495(3) 1.3026(4) 0.2390(2) 0.0544(10) Uani 1 1 d . U . . .
C17 C 0.4746(4) 1.1904(4) -0.0644(2) 0.0567(11) Uani 1 1 d . U . . .
H17 H 0.540075 1.165531 -0.055422 0.068 Uiso 1 1 calc R . . . .
C18 C 0.6343(4) 1.0674(4) 0.2711(2) 0.0572(11) Uani 1 1 d . U . . .
H18 H 0.683905 1.080221 0.248445 0.069 Uiso 1 1 calc R . . . .
C19 C 0.2819(4) 1.2657(4) -0.0903(2) 0.0545(10) Uani 1 1 d . U . . .
H19 H 0.216771 1.291654 -0.099790 0.065 Uiso 1 1 calc R . . . .
C20 C 0.2636(4) 1.4727(4) 0.1020(2) 0.0597(11) Uani 1 1 d . U . . .
H20 H 0.238392 1.430873 0.130459 0.072 Uiso 1 1 calc R . . . .
C21 C 0.5826(4) 0.9813(4) 0.3568(3) 0.0749(13) Uani 1 1 d . U . . .
H21 H 0.596652 0.937327 0.392295 0.090 Uiso 1 1 calc R . . . .
C22 C 0.5410(3) 1.1138(3) 0.25165(19) 0.0463(9) Uani 1 1 d . U . . .
C23 C 0.4237(4) 1.2002(4) -0.1265(2) 0.0596(11) Uani 1 1 d . U . . .
H23 H 0.453925 1.180574 -0.159618 0.072 Uiso 1 1 calc R . . . .
C25 C 0.5926(3) 1.3541(4) 0.2765(2) 0.0604(11) Uani 1 1 d . U . . .
H25 H 0.605098 1.300066 0.306487 0.072 Uiso 1 1 calc R . . . .
C27 C 0.5315(3) 1.4155(4) 0.1711(2) 0.0564(10) Uani 1 1 d . U . . .
H27 H 0.501121 1.402602 0.128757 0.068 Uiso 1 1 calc R . . . .
C28 C -0.0585(4) 1.2185(5) -0.0361(3) 0.0712(12) Uani 1 1 d . U . . .
H28 H -0.125957 1.204072 -0.051614 0.085 Uiso 1 1 calc R . . . .
C29 C 0.6647(3) 1.0537(4) 0.0659(2) 0.0520(10) Uani 1 1 d . U . . .
H29 H 0.655886 0.993209 0.040800 0.062 Uiso 1 1 calc R . . . .
C30 C 0.7623(4) 1.2024(4) 0.1073(2) 0.0566(10) Uani 1 1 d . U . . .
H30 H 0.819555 1.243206 0.110093 0.068 Uiso 1 1 calc R . . . .
C31 C 0.4685(4) 1.0908(4) 0.2852(2) 0.0657(11) Uani 1 1 d . U . . .
H31 H 0.404754 1.119544 0.272510 0.079 Uiso 1 1 calc R . . . .
C33 C 0.0989(4) 1.2359(4) 0.2217(2) 0.0726(12) Uani 1 1 d . U . . .
H33 H 0.032857 1.222101 0.223828 0.087 Uiso 1 1 calc R . . . .
C34 C 0.1514(4) 1.1899(4) 0.1829(2) 0.0619(11) Uani 1 1 d . U . . .
H34 H 0.127218 1.137429 0.153294 0.074 Uiso 1 1 calc R . . . .
C35 C 0.3380(4) 1.5991(4) 0.0197(3) 0.0751(12) Uani 1 1 d . U . . .
H35 H 0.362565 1.642066 -0.008564 0.090 Uiso 1 1 calc R . . . .
C36 C 0.3277(4) 1.4912(4) 0.0084(2) 0.0643(11) Uani 1 1 d . U . . .
H36 H 0.346964 1.462022 -0.026850 0.077 Uiso 1 1 calc R . . . .
C37 C 0.2754(4) 1.5812(4) 0.1131(3) 0.0687(12) Uani 1 1 d . U . . .
H37 H 0.258023 1.611263 0.148733 0.082 Uiso 1 1 calc R . . . .
C38 C 0.3285(4) 1.2388(4) -0.1393(2) 0.0624(11) Uani 1 1 d . U . . .
H38 H 0.294499 1.247222 -0.181378 0.075 Uiso 1 1 calc R . . . .
C40 C 0.6542(4) 1.0019(4) 0.3240(2) 0.0707(12) Uani 1 1 d . U . . .
H40 H 0.717349 0.972035 0.337021 0.085 Uiso 1 1 calc R . . . .
C41 C 0.1122(4) 1.1628(4) -0.0107(2) 0.0626(11) Uani 1 1 d . U . . .
H41 H 0.159019 1.109069 -0.008892 0.075 Uiso 1 1 calc R . . . .
C42 C 0.7477(3) 1.1156(4) 0.0684(2) 0.0523(10) Uani 1 1 d . U . . .
H42 H 0.793852 1.098704 0.043806 0.063 Uiso 1 1 calc R . . . .
C43 C 0.6177(4) 1.4574(5) 0.2947(3) 0.0749(13) Uani 1 1 d . U . . .
H43 H 0.646543 1.472088 0.337112 0.090 Uiso 1 1 calc R . . . .
C44 C 0.6012(4) 1.5367(5) 0.2521(3) 0.0773(13) Uani 1 1 d . U . . .
H44 H 0.619481 1.605160 0.265329 0.093 Uiso 1 1 calc R . . . .
C45 C 0.0110(4) 1.1417(4) -0.0343(3) 0.0721(12) Uani 1 1 d . U . . .
H45 H -0.009051 1.074333 -0.048825 0.087 Uiso 1 1 calc R . . . .
C47 C 0.3347(4) 1.3717(5) 0.2673(3) 0.0860(17) Uani 1 1 d . U . . .
H47A H 0.383203 1.331809 0.296975 0.129 Uiso 1 1 calc GR . . . .
H47B H 0.311085 1.429332 0.289046 0.129 Uiso 1 1 calc GR . . . .
H47C H 0.364950 1.398621 0.234081 0.129 Uiso 1 1 calc GR . . . .
C49 C -0.0289(4) 1.3160(5) -0.0153(3) 0.0753(13) Uani 1 1 d . U . . .
H49 H -0.076634 1.368540 -0.016340 0.090 Uiso 1 1 calc R . . . .
C50 C 0.4902(4) 1.0245(5) 0.3383(3) 0.0774(13) Uani 1 1 d . U . . .
H50 H 0.441046 1.009827 0.361004 0.093 Uiso 1 1 calc R . . . .
C62 C 0.1436(3) 1.2627(3) 0.01010(19) 0.0437(9) Uani 1 1 d . U . . .

loop_
_atom_site_aniso_label
_atom_site_aniso_U_11
_atom_site_aniso_U_22
_atom_site_aniso_U_33
_atom_site_aniso_U_23
_atom_site_aniso_U_13
_atom_site_aniso_U_12
I1 0.05679(19) 0.03570(16) 0.04739(16) -0.00235(13) 0.02061(13) -0.00494(15)
Cu2 0.0361(3) 0.0402(3) 0.0384(3) -0.0030(2) 0.0074(2) -0.0001(2)
P3 0.0341(6) 0.0383(6) 0.0367(5) -0.0027(4) 0.0050(5) 0.0005(5)
P4 0.0345(6) 0.0347(6) 0.0424(6) -0.0008(4) 0.0041(5) -0.0002(5)
C1 0.060(2) 0.054(2) 0.097(2) -0.001(2) 0.012(2) -0.002(2)
N2 0.0469(17) 0.0529(19) 0.0510(18) -0.0113(14) 0.0183(15) -0.0012(16)
C3 0.0405(17) 0.0421(18) 0.0422(16) 0.0029(15) 0.0067(15) -0.0034(16)
C4 0.0363(18) 0.0450(18) 0.0529(18) -0.0075(15) 0.0066(16) -0.0011(16)
C5 0.0362(17) 0.0384(18) 0.0394(17) 0.0008(14) 0.0073(14) 0.0015(15)
C7 0.047(2) 0.047(2) 0.057(2) -0.0032(17) 0.0148(17) -0.0054(17)
C8 0.047(2) 0.063(2) 0.077(2) -0.006(2) 0.002(2) 0.0027(18)
N10 0.0581(19) 0.071(2) 0.071(2) -0.0206(17) 0.0326(17) -0.0007(17)
C11 0.046(2) 0.044(2) 0.049(2) -0.0027(16) 0.0135(16) -0.0018(17)
C12 0.0456(19) 0.053(2) 0.0495(19) -0.0007(17) 0.0076(17) 0.0013(18)
C13 0.0429(19) 0.0396(17) 0.0560(19) 0.0021(15) 0.0048(16) 0.0006(16)
C14 0.072(2) 0.050(2) 0.097(3) -0.005(2) 0.008(2) -0.005(2)
C15 0.052(2) 0.060(2) 0.057(2) -0.0121(17) 0.0235(17) 0.0001(18)
C17 0.050(2) 0.058(2) 0.064(2) 0.0002(19) 0.0164(17) 0.0008(19)
C18 0.054(2) 0.063(2) 0.056(2) 0.0131(18) 0.0143(18) 0.0106(19)
C19 0.049(2) 0.064(2) 0.0492(19) 0.0046(18) 0.0070(17) -0.0007(19)
C20 0.057(2) 0.050(2) 0.072(2) -0.0053(18) 0.0123(19) 0.0025(19)
C21 0.079(2) 0.080(3) 0.065(2) 0.025(2) 0.014(2) 0.009(2)
C22 0.0437(18) 0.053(2) 0.0421(17) 0.0019(15) 0.0097(15) 0.0056(16)
C23 0.062(2) 0.062(2) 0.059(2) -0.0015(19) 0.0218(19) -0.008(2)
C25 0.054(2) 0.059(2) 0.062(2) -0.0174(18) 0.0000(19) 0.001(2)
C27 0.047(2) 0.050(2) 0.071(2) -0.0020(18) 0.0098(19) -0.0039(19)
C28 0.049(2) 0.077(2) 0.082(2) 0.003(2) 0.004(2) -0.009(2)
C29 0.056(2) 0.051(2) 0.052(2) -0.0068(17) 0.0164(18) 0.0033(18)
C30 0.051(2) 0.057(2) 0.067(2) 0.0028(18) 0.0225(18) -0.0063(19)
C31 0.057(2) 0.083(2) 0.060(2) 0.0172(19) 0.0183(18) 0.011(2)
C33 0.061(2) 0.080(3) 0.084(2) -0.022(2) 0.033(2) -0.010(2)
C34 0.057(2) 0.063(2) 0.070(2) -0.0172(19) 0.0255(19) -0.0110(19)
C35 0.081(3) 0.053(2) 0.088(2) 0.009(2) 0.012(2) -0.013(2)
C36 0.071(2) 0.049(2) 0.072(2) 0.0038(19) 0.0114(19) -0.006(2)
C37 0.064(2) 0.054(2) 0.087(2) -0.013(2) 0.015(2) 0.002(2)
C38 0.063(2) 0.074(2) 0.050(2) 0.0009(19) 0.0117(18) -0.007(2)
C40 0.070(2) 0.072(2) 0.067(2) 0.021(2) 0.0101(19) 0.017(2)
C41 0.051(2) 0.054(2) 0.078(2) -0.0001(19) 0.001(2) -0.0049(19)
C42 0.054(2) 0.055(2) 0.053(2) 0.0052(17) 0.0238(18) 0.0045(18)
C43 0.063(2) 0.072(2) 0.081(2) -0.028(2) -0.003(2) -0.005(2)
C44 0.062(2) 0.063(2) 0.103(3) -0.022(2) 0.009(2) -0.005(2)
C45 0.060(2) 0.063(2) 0.086(2) 0.001(2) -0.001(2) -0.015(2)
C47 0.067(3) 0.107(4) 0.091(4) -0.049(3) 0.031(3) -0.015(3)
C49 0.050(2) 0.079(2) 0.091(3) -0.007(2) 0.003(2) 0.006(2)
C50 0.073(2) 0.094(3) 0.069(2) 0.026(2) 0.025(2) 0.005(2)
C62 0.0388(17) 0.0430(18) 0.0482(18) 0.0039(16) 0.0064(15) -0.0016(15)

loop_
_atom_type_symbol
_atom_type_description
_atom_type_scat_dispersion_real
_atom_type_scat_dispersion_imag
_atom_type_scat_source
C C 0.0033 0.0016 'International Tables Vol C Tables 4.2.6.8 and 6.1.1.4'
H H 0.0000 0.0000 'International Tables Vol C Tables 4.2.6.8 and 6.1.1.4'
Cu Cu 0.3201 1.2651 'International Tables Vol C Tables 4.2.6.8 and 6.1.1.4'
I I -0.4742 1.8119 'International Tables Vol C Tables 4.2.6.8 and 6.1.1.4'
N N 0.0061 0.0033 'International Tables Vol C Tables 4.2.6.8 and 6.1.1.4'
P P 0.1023 0.0942 'International Tables Vol C Tables 4.2.6.8 and 6.1.1.4'

loop_
_geom_angle_atom_site_label_1
_geom_angle_atom_site_label_2
_geom_angle_atom_site_label_3
_geom_angle
_geom_angle_site_symmetry_1
_geom_angle_site_symmetry_3
_geom_angle_publ_flag
P3 Cu2 I1 103.05(3) . . ?
P3 Cu2 P4 123.38(4) . . ?
P4 Cu2 I1 106.38(3) . . ?
N2 Cu2 I1 102.58(10) . . ?
N2 Cu2 P3 115.34(10) . . ?
N2 Cu2 P4 103.92(11) . . ?
C4 P3 Cu2 112.30(14) . . ?
C4 P3 C5 101.21(19) . . ?
C4 P3 C22 105.0(2) . . ?
C5 P3 Cu2 121.37(13) . . ?
C22 P3 Cu2 113.08(15) . . ?
C22 P3 C5 102.05(19) . . ?
C3 P4 Cu2 116.64(14) . . ?
C3 P4 C13 104.0(2) . . ?
C3 P4 C62 103.01(19) . . ?
C13 P4 Cu2 112.74(14) . . ?
C13 P4 C62 103.8(2) . . ?
C62 P4 Cu2 115.14(14) . . ?
C44 C1 C27 118.9(5) . . ?
C15 N2 Cu2 131.7(3) . . ?
C15 N2 C34 105.8(4) . . ?
C34 N2 Cu2 121.9(3) . . ?
C12 C3 P4 118.3(3) . . ?
C12 C3 C19 117.4(4) . . ?
C19 C3 P4 124.3(3) . . ?
C25 C4 P3 124.8(4) . . ?
C27 C4 P3 117.5(3) . . ?
C27 C4 C25 117.7(4) . . ?
C7 C5 P3 123.3(3) . . ?
C11 C5 P3 118.7(3) . . ?
C11 C5 C7 117.9(4) . . ?
C30 C7 C5 120.6(4) . . ?
C62 C8 C49 120.1(5) . . ?
C15 N10 C33 108.0(4) . . ?
C29 C11 C5 121.2(4) . . ?
C17 C12 C3 121.6(4) . . ?
C20 C13 P4 117.5(3) . . ?
C20 C13 C36 118.3(4) . . ?
C36 C13 P4 124.1(4) . . ?
C37 C14 C35 121.0(5) . . ?
N2 C15 N10 110.2(4) . . ?
N2 C15 C47 127.6(4) . . ?
N10 C15 C47 122.2(4) . . ?
C12 C17 C23 120.3(5) . . ?
C40 C18 C22 120.5(5) . . ?
C38 C19 C3 120.4(4) . . ?
C13 C20 C37 120.8(5) . . ?
C40 C21 C50 120.2(5) . . ?
C18 C22 P3 123.1(3) . . ?
C31 C22 P3 118.7(3) . . ?
C31 C22 C18 118.2(4) . . ?
C38 C23 C17 119.5(5) . . ?
C4 C25 C43 119.6(5) . . ?
C4 C27 C1 121.8(5) . . ?
C49 C28 C45 119.4(5) . . ?
C42 C29 C11 120.1(4) . . ?
C42 C30 C7 120.4(4) . . ?
C22 C31 C50 120.3(5) . . ?
C34 C33 N10 106.1(4) . . ?
C33 C34 N2 109.9(4) . . ?
C14 C35 C36 120.0(5) . . ?
C13 C36 C35 120.3(5) . . ?
C14 C37 C20 119.6(5) . . ?
C23 C38 C19 120.7(5) . . ?
C21 C40 C18 120.5(5) . . ?
C62 C41 C45 120.7(5) . . ?
C30 C42 C29 119.7(4) . . ?
C44 C43 C25 121.2(5) . . ?
C43 C44 C1 120.7(6) . . ?
C28 C45 C41 120.5(5) . . ?
C28 C49 C8 121.4(5) . . ?
C21 C50 C31 120.3(5) . . ?
C8 C62 P4 123.9(4) . . ?
C8 C62 C41 118.0(4) . . ?
C41 C62 P4 118.1(3) . . ?

loop_
_geom_bond_atom_site_label_1
_geom_bond_atom_site_label_2
_geom_bond_distance
_geom_bond_site_symmetry_2
_geom_bond_publ_flag
I1 Cu2 2.7074(6) . ?
Cu2 P3 2.2773(11) . ?
Cu2 P4 2.2960(12) . ?
Cu2 N2 2.077(3) . ?
P3 C4 1.820(4) . ?
P3 C5 1.831(4) . ?
P3 C22 1.829(4) . ?
P4 C3 1.815(4) . ?
P4 C13 1.827(4) . ?
P4 C62 1.831(4) . ?
C1 C27 1.386(6) . ?
C1 C44 1.357(7) . ?
N2 C15 1.324(5) . ?
N2 C34 1.365(5) . ?
C3 C12 1.383(6) . ?
C3 C19 1.398(5) . ?
C4 C25 1.387(6) . ?
C4 C27 1.381(6) . ?
C5 C7 1.389(5) . ?
C5 C11 1.382(5) . ?
C7 C30 1.382(6) . ?
C8 C49 1.396(6) . ?
C8 C62 1.377(6) . ?
N10 C15 1.341(5) . ?
N10 C33 1.358(6) . ?
C11 C29 1.378(6) . ?
C12 C17 1.371(6) . ?
C13 C20 1.378(6) . ?
C13 C36 1.381(6) . ?
C14 C35 1.359(7) . ?
C14 C37 1.344(7) . ?
C15 C47 1.480(6) . ?
C17 C23 1.371(6) . ?
C18 C22 1.386(6) . ?
C18 C40 1.386(6) . ?
C19 C38 1.382(6) . ?
C20 C37 1.398(7) . ?
C21 C40 1.347(7) . ?
C21 C50 1.357(7) . ?
C22 C31 1.376(6) . ?
C23 C38 1.363(6) . ?
C25 C43 1.388(7) . ?
C28 C45 1.355(7) . ?
C28 C49 1.346(7) . ?
C29 C42 1.370(6) . ?
C30 C42 1.370(6) . ?
C31 C50 1.395(6) . ?
C33 C34 1.345(6) . ?
C35 C36 1.390(6) . ?
C41 C45 1.395(6) . ?
C41 C62 1.380(6) . ?
C43 C44 1.345(8) . ?
